data_7702236
loop_
_publ_author_name
'Fraser, Hector W. L.'
'Nichol, Gary S.'
'Baldansuren, Amgalanbaatar'
'McInnes, Eric J. L.'
'Brechin, Euan K.'

_publ_section_title
;
 Cages on a plane: a structural matrix for molecular 'sheets'.
;
_journal_issue 43
_journal_name_full 'Dalton transactions (Cambridge, England : 2003)'
_journal_page_first 15530
_journal_page_last 15537
_journal_paper_doi 10.1039/c8dt03793k
_journal_volume 47
_journal_year 2018
_chemical_formula_moiety 'C72 H72 Cr2 Mn5 N12 O12, 4(Cl1 O4), 10 C H4 O'
_chemical_formula_sum 'C82 H112 Cl4 Cr2 Mn5 N12 O38'
_chemical_formula_weight 2394.33
_space_group_crystal_system trigonal
_space_group_IT_number 148
_space_group_name_Hall '-R 3'
_space_group_name_H-M_alt 'R -3 :H'
_atom_sites_solution_hydrogens geom
_atom_sites_solution_primary iterative
_audit_creation_date 2017-03-03
_audit_creation_method
;
Olex2 1.2-beta
(compiled 2017.03.02 svn.r3394 for OlexSys, GUI svn.r5324)
;
_audit_update_record
;
2018-07-11 deposited with the CCDC.
2018-10-15 downloaded from the CCDC.
;
_cell_angle_alpha 90
_cell_angle_beta 90
_cell_angle_gamma 120
_cell_formula_units_Z 3
_cell_length_a 14.7045(6)
_cell_length_b 14.7045(6)
_cell_length_c 38.106(5)
_cell_measurement_reflns_used 3738
_cell_measurement_temperature 120.0
_cell_measurement_theta_max 50.1250
_cell_measurement_theta_min 4.1470
_cell_volume 7135.5(10)
_computing_cell_refinement 'CrysAlisPro 1.171.38.43 (Rigaku OD, 2015)'
_computing_data_collection 'CrysAlisPro 1.171.38.43 (Rigaku OD, 2015)'
_computing_data_reduction 'CrysAlisPro 1.171.38.43 (Rigaku OD, 2015)'
_computing_molecular_graphics 'Olex2 (Dolomanov et al., 2009)'
_computing_publication_material 'Olex2 (Dolomanov et al., 2009)'
_computing_structure_refinement 'ShelXL (Sheldrick, 2015)'
_computing_structure_solution
;
Superflip (Palatinus & Chapuis, 2007;Palatinus & van der Lee, 2008;
Palatinus et al., 2012)
;
_diffrn_ambient_environment N~2~
_diffrn_ambient_temperature 120.0
_diffrn_detector 'CCD plate'
_diffrn_detector_area_resol_mean 5.1574
_diffrn_detector_type Atlas
_diffrn_measured_fraction_theta_full 1.000
_diffrn_measured_fraction_theta_max 0.3322
_diffrn_measurement_details
;
List of Runs (angles in degrees, time in seconds):

  # Type    Start    End  Width  t~exp~   \w     \q     \k     \f   Frames
#--------------------------------------------------------------------------
  1  \w    -96.00  -2.00   1.00   10.00    --  -43.17 125.00  30.00   94
  2  \w   -130.00  43.00   1.00   10.00    --  -43.17   0.00  60.00  173
  3  \w    -66.00  29.00   1.00   10.00    --  -43.17  38.00 -60.00   95
  4  \w     23.00  98.00   1.00   10.00    --   43.17-125.00-120.00   75
  5  \w     23.00  98.00   1.00   10.00    --   43.17-125.00  60.00   75
  6  \w     40.00 135.00   1.00   30.00    --  111.00 -45.00 -30.00   95
  7  \w     41.00 139.00   1.00   30.00    --  111.00 -61.00  90.00   98
  8  \w     37.00 142.00   1.00   30.00    --  111.00 -77.00-150.00  105
  9  \w     36.00 135.00   1.00   30.00    --  111.00 -30.00-150.00   99
 10  \w     87.00 178.00   1.00   30.00    --  111.00  30.00 -90.00   91
 11  \w     80.00 178.00   1.00   30.00    --  111.00  77.00-150.00   98
 12  \w     94.00 178.00   1.00   30.00    --  111.00 125.00 -90.00   84
 13  \w     39.00 121.00   1.00   30.00    --  111.00-125.00  30.00   82
 14  \w     87.00 178.00   1.00   30.00    --  111.00  30.00-180.00   91
 15  \w     39.00 121.00   1.00   30.00    --  111.00-125.00-150.00   82
 16  \w     94.00 178.00   1.00   30.00    --  111.00 125.00 150.00   84
 17  \w     30.00 109.00   1.00   30.00    --  111.00 -94.00  60.00   79
 18  \w   -113.00 -17.00   1.00   10.00    --  -43.17 -57.00-120.00   96
 19  \w   -117.00 -12.00   1.00   10.00    --  -43.17 -77.00  90.00  105
 20  \w   -113.00 -17.00   1.00   10.00    --  -43.17 -57.00 -30.00   96
;
_diffrn_measurement_device 'four-circle diffractometer'
_diffrn_measurement_device_type 'Rigaku Oxford Diffraction SuperNova'
_diffrn_measurement_method '\w scans'
_diffrn_orient_matrix_type 'CrysAlisPro convention (1999,Acta A55,543-557)'
_diffrn_orient_matrix_UB_11 0.0145418000
_diffrn_orient_matrix_UB_12 0.0417511000
_diffrn_orient_matrix_UB_13 -0.0379047000
_diffrn_orient_matrix_UB_21 -0.1192148000
_diffrn_orient_matrix_UB_22 -0.0439265000
_diffrn_orient_matrix_UB_23 -0.0030012000
_diffrn_orient_matrix_UB_31 0.0139978000
_diffrn_orient_matrix_UB_32 0.1045978000
_diffrn_orient_matrix_UB_33 0.0138866000
_diffrn_radiation_monochromator mirror
_diffrn_radiation_probe x-ray
_diffrn_radiation_type 'Cu K\a'
_diffrn_radiation_wavelength 1.54184
_diffrn_reflns_av_R_equivalents 0.0736
_diffrn_reflns_av_unetI/netI 0.0478
_diffrn_reflns_Laue_measured_fraction_full 1.000
_diffrn_reflns_Laue_measured_fraction_max 1.000
_diffrn_reflns_limit_h_max 7
_diffrn_reflns_limit_h_min -14
_diffrn_reflns_limit_k_max 14
_diffrn_reflns_limit_k_min 0
_diffrn_reflns_limit_l_max 38
_diffrn_reflns_limit_l_min -38
_diffrn_reflns_number 17837
_diffrn_reflns_point_group_measured_fraction_full 1.000
_diffrn_reflns_point_group_measured_fraction_max 1.000
_diffrn_reflns_theta_full 50.499
_diffrn_reflns_theta_max 50.499
_diffrn_reflns_theta_min 3.479
_diffrn_source 'micro-focus sealed X-ray tube'
_diffrn_source_current 0.8
_diffrn_source_type 'SuperNova (Cu) X-ray Source'
_diffrn_source_voltage 50
_diffrn_standards_number 0
_exptl_absorpt_coefficient_mu 8.898
_exptl_absorpt_correction_T_max 0.8734
_exptl_absorpt_correction_T_min 0.2634
_exptl_absorpt_correction_type multi-scan
_exptl_absorpt_process_details
;
SADABS-2014/5 (Bruker,2014/5) was used for absorption correction.
wR2(int) was 0.0991 before and 0.0736 after correction.
The Ratio of minimum to maximum transmission is 0.3016.
The \l/2 correction factor is Not present.
;
_exptl_crystal_colour 'pale purple'
_exptl_crystal_density_diffrn 1.672
_exptl_crystal_description plate
_exptl_crystal_F_000 3699
_exptl_crystal_recrystallization_method 'The material was recrystallised from methanol by hydrothermal bomb'
_exptl_crystal_size_max 0.204
_exptl_crystal_size_mid 0.157
_exptl_crystal_size_min 0.024
_platon_squeeze_details '10 MeOH per wheel'
_refine_diff_density_max 0.633
_refine_diff_density_min -0.432
_refine_diff_density_rms 0.090
_refine_ls_extinction_method none
_refine_ls_goodness_of_fit_ref 1.074
_refine_ls_hydrogen_treatment constr
_refine_ls_matrix_type full
_refine_ls_number_parameters 260
_refine_ls_number_reflns 1673
_refine_ls_number_restraints 137
_refine_ls_restrained_S_all 1.026
_refine_ls_R_factor_all 0.0797
_refine_ls_R_factor_gt 0.0737
_refine_ls_shift/su_max 0.000
_refine_ls_shift/su_mean 0.000
_refine_ls_structure_factor_coef Fsqd
_refine_ls_weighting_details 'w=1/[\s^2^(Fo^2^)+(0.1734P)^2^+32.5148P] where P=(Fo^2^+2Fc^2^)/3'
_refine_ls_weighting_scheme calc
_refine_ls_wR_factor_gt 0.2045
_refine_ls_wR_factor_ref 0.2110
_reflns_Friedel_coverage 0.000
_reflns_number_gt 1482
_reflns_number_total 1673
_reflns_threshold_expression 'I > 2\s(I)'
_cod_data_source_file c8dt03793k2.cif
_cod_data_source_block 3
_cod_original_cell_volume 7135.4(11)
_cod_original_sg_symbol_H-M 'R -3'
_cod_database_code 7702236
_shelx_shelxl_version_number 2016/6
_chemical_oxdiff_formula 'C30 H30 N10 O10 Mn Cl Cr'
_chemical_oxdiff_usercomment '@ 120 K 749o'
_shelx_space_group_comment
;
The symmetry employed for this shelxl refinement is uniquely defined
by the following loop, which should always be used as a source of
symmetry information in preference to the above space-group names.
They are only intended as comments.
;
_olex2_refinement_description
;
1. Twinned data refinement
 Scales: 0.712(4)
 0.288(4)
2. Fixed Uiso
 At 1.2 times of:
  All C(H) groups, All C(H,H) groups
3. Shared sites
{Mn1, Cr1}
4. Uiso/Uaniso restraints and constraints
Uanis(Mn1) = Uanis(Cr1)
5. Rigid body (RIGU) restrains
 Cl2, Cl2, Cl2, O5, O5, O6, O6
 with sigma for 1-2 distances of 0.004 and sigma for 1-3 distances of 0.004
 Cl1, Cl1, Cl1, O4, O4, O3, O3
 with sigma for 1-2 distances of 0.004 and sigma for 1-3 distances of 0.004
 O2A, N2A, C7A, C12A, C11A, C8A, C10A, C9A
 with sigma for 1-2 distances of 0.004 and sigma for 1-3 distances of 0.004
 O2, N2, C7, C12, C11, C8, C10, C9
 with sigma for 1-2 distances of 0.004 and sigma for 1-3 distances of 0.004
6. Same fragment restrains
{O2, N2, C7, C12, C11, C8, C10, C9} sigma for 1-2: 0.02, 1-3: 0.02
as
{O2A, N2A, C7A, C12A, C11A, C8A, C10A, C9A}
7. Others
 Sof(O2A)=Sof(N2A)=Sof(C7A)=Sof(H7A)=Sof(C12A)=Sof(H12C)=Sof(H12D)=Sof(C11A)=
 Sof(C8A)=Sof(H8A)=Sof(C10A)=Sof(H10A)=Sof(C9A)=Sof(H9A)=1-FVAR(1)
 Sof(O2)=Sof(N2)=Sof(C7)=Sof(H7)=Sof(C12)=Sof(H12A)=Sof(H12B)=Sof(C11)=Sof(C8)=
 Sof(H8)=Sof(C10)=Sof(H10)=Sof(C9)=Sof(H9)=FVAR(1)
 Fixed Sof: Mn1(0.66666) Cr1(0.33333)
8.a Secondary CH2 refined with riding coordinates:
 C12(H12A,H12B), C12A(H12C,H12D), C6(H6A,H6B)
8.b Aromatic/amide H refined with riding coordinates:
 C7(H7), C8(H8), C10(H10), C9(H9), C7A(H7A), C8A(H8A), C10A(H10A), C9A(H9A),
 C1(H1), C2(H2), C3(H3), C4(H4)
;
_platon_squeeze_void_probe_radius 1.20
_olex2_date_sample_data_collection 2016-10-05
_olex2_date_sample_submission 2016-10-05
_olex2_diffrn_ambient_temperature_device 'Oxford Cryosystems Cryostream 700+'
_olex2_exptl_crystal_mounting_method 'The crystal was mounted on a MITIGEN holder in Paratone oil'
_olex2_submission_original_sample_id 749o
_olex2_submission_special_instructions 'No special instructions were received'
_oxdiff_exptl_absorpt_empirical_details
;
Empirical correction (ABSPACK) includes:
;
_oxdiff_exptl_absorpt_empirical_full_max 2.330
_oxdiff_exptl_absorpt_empirical_full_min 0.624

loop_
_space_group_symop_operation_xyz
'x, y, z'
'-y, x-y, z'
'-x+y, -x, z'
'x+2/3, y+1/3, z+1/3'
'-y+2/3, x-y+1/3, z+1/3'
'-x+y+2/3, -x+1/3, z+1/3'
'x+1/3, y+2/3, z+2/3'
'-y+1/3, x-y+2/3, z+2/3'
'-x+y+1/3, -x+2/3, z+2/3'
'-x, -y, -z'
'y, -x+y, -z'
'x-y, x, -z'
'-x+2/3, -y+1/3, -z+1/3'
'y+2/3, -x+y+1/3, -z+1/3'
'x-y+2/3, x+1/3, -z+1/3'
'-x+1/3, -y+2/3, -z+2/3'
'y+1/3, -x+y+2/3, -z+2/3'
'x-y+1/3, x+2/3, -z+2/3'

loop_
_atom_site_label
_atom_site_type_symbol
_atom_site_fract_x
_atom_site_fract_y
_atom_site_fract_z
_atom_site_U_iso_or_equiv
_atom_site_adp_type
_atom_site_occupancy
_atom_site_site_symmetry_order
_atom_site_calc_flag
_atom_site_refinement_flags_posn
_atom_site_refinement_flags_adp
_atom_site_refinement_flags_occupancy
_atom_site_disorder_assembly
_atom_site_disorder_group
Mn1 Mn 0.48373(14) 0.39429(14) 0.33706(5) 0.0685(8) Uani 0.6667 1 d . . . A 1
O2 O 0.3979(17) 0.2591(19) 0.3614(9) 0.035(8) Uani 0.46(7) 1 d D U . A 1
N2 N 0.301(4) 0.053(2) 0.3704(13) 0.062(9) Uani 0.46(7) 1 d D U . A 1
C7 C 0.259(4) -0.053(2) 0.3722(13) 0.073(10) Uani 0.46(7) 1 d D U . A 1
H7 H 0.279110 -0.087618 0.355422 0.088 Uiso 0.46(7) 1 calc R . . A 1
C12 C 0.318(4) 0.218(3) 0.3878(14) 0.077(14) Uani 0.46(7) 1 d D U . A 1
H12A H 0.264451 0.237040 0.382128 0.093 Uiso 0.46(7) 1 calc R . . A 1
H12B H 0.349826 0.249537 0.410669 0.093 Uiso 0.46(7) 1 calc R . . A 1
C11 C 0.265(4) 0.097(2) 0.3907(12) 0.063(10) Uani 0.46(7) 1 d D U . A 1
C8 C 0.188(4) -0.111(3) 0.3984(13) 0.098(14) Uani 0.46(7) 1 d D U . A 1
H8 H 0.161720 -0.183943 0.400589 0.118 Uiso 0.46(7) 1 calc R . . A 1
C10 C 0.192(4) 0.042(3) 0.4157(15) 0.098(13) Uani 0.46(7) 1 d D U . A 1
H10 H 0.165302 0.074468 0.430537 0.117 Uiso 0.46(7) 1 calc R . . A 1
C9 C 0.159(3) -0.065(3) 0.4190(12) 0.099(13) Uani 0.46(7) 1 d D U . A 1
H9 H 0.112811 -0.103298 0.437552 0.119 Uiso 0.46(7) 1 calc R . . A 1
Mn2 Mn 0.666667 0.333333 0.333333 0.0558(11) Uani 1 6 d S T P A .
Cr1 Cr 0.48373(14) 0.39429(14) 0.33706(5) 0.0685(8) Uani 0.3333 1 d . . . A 2
O2A O 0.393(2) 0.2431(19) 0.3492(10) 0.072(8) Uani 0.54(7) 1 d D U . A 2
N2A N 0.318(3) 0.0433(18) 0.3611(12) 0.062(7) Uani 0.54(7) 1 d D U . A 2
C7A C 0.290(4) -0.0595(19) 0.3634(12) 0.094(11) Uani 0.54(7) 1 d D U . A 2
H7A H 0.316168 -0.088737 0.346750 0.113 Uiso 0.54(7) 1 calc R . . A 2
C12A C 0.317(3) 0.199(2) 0.3774(13) 0.088(10) Uani 0.54(7) 1 d D U . A 2
H12C H 0.255031 0.206809 0.371639 0.106 Uiso 0.54(7) 1 calc R . . A 2
H12D H 0.348147 0.238491 0.399317 0.106 Uiso 0.54(7) 1 calc R . . A 2
C11A C 0.280(3) 0.082(2) 0.3831(11) 0.082(10) Uani 0.54(7) 1 d D U . A 2
C8A C 0.223(4) -0.123(2) 0.3898(13) 0.114(12) Uani 0.54(7) 1 d D U . A 2
H8A H 0.203783 -0.194675 0.391396 0.137 Uiso 0.54(7) 1 calc R . . A 2
C10A C 0.207(4) 0.019(3) 0.4066(15) 0.109(11) Uani 0.54(7) 1 d D U . A 2
H10A H 0.167769 0.043264 0.419622 0.131 Uiso 0.54(7) 1 calc R . . A 2
C9A C 0.190(5) -0.083(3) 0.4112(14) 0.15(2) Uani 0.54(7) 1 d D U . A 2
H9A H 0.152107 -0.122031 0.431215 0.182 Uiso 0.54(7) 1 calc R . . A 2
O1 O 0.6294(7) 0.4391(6) 0.3610(2) 0.074(2) Uani 1 1 d . . . . .
N1 N 0.4702(10) 0.4667(8) 0.3815(4) 0.099(4) Uani 1 1 d . . . . .
C1 C 0.4082(13) 0.5029(13) 0.3877(6) 0.115(6) Uani 1 1 d . . . . .
H1 H 0.360857 0.496626 0.369626 0.139 Uiso 1 1 calc R . . . .
C2 C 0.4059(17) 0.5494(19) 0.4182(7) 0.145(8) Uani 1 1 d . . . . .
H2 H 0.357061 0.573223 0.421178 0.174 Uiso 1 1 calc R . . . .
C3 C 0.477(2) 0.5622(18) 0.4457(7) 0.160(8) Uani 1 1 d . . . . .
H3 H 0.473234 0.590308 0.467774 0.192 Uiso 1 1 calc R . . . .
C4 C 0.5530(19) 0.5321(14) 0.4395(5) 0.138(7) Uani 1 1 d . . . . .
H4 H 0.604762 0.543085 0.456499 0.165 Uiso 1 1 calc R . . . .
C5 C 0.5481(15) 0.4851(11) 0.4069(5) 0.109(5) Uani 1 1 d . . . . .
C6 C 0.6283(12) 0.4509(12) 0.3981(4) 0.099(5) Uani 1 1 d . . . . .
H6A H 0.698856 0.504392 0.406405 0.119 Uiso 1 1 calc R . . . .
H6B H 0.608658 0.383504 0.409860 0.119 Uiso 1 1 calc R . . . .
Cl1 Cl 0.666667 0.333333 0.4887(2) 0.142(3) Uani 1 3 d S TU P . .
O3 O 0.5679(16) 0.316(2) 0.4756(5) 0.274(14) Uani 1 1 d . U . . .
O4 O 0.666667 0.333333 0.5252(6) 0.181(11) Uani 1 3 d S TU P . .
Cl2 Cl 0.333333 0.666667 0.3309(2) 0.112(2) Uani 1 3 d S TU P . .
O5 O 0.2653(10) 0.5644(9) 0.3344(4) 0.154(5) Uani 1 1 d . U . . .
O6 O 0.333333 0.666667 0.2918(9) 0.235(15) Uani 1 3 d S TU P . .

loop_
_atom_site_aniso_label
_atom_site_aniso_U_11
_atom_site_aniso_U_22
_atom_site_aniso_U_33
_atom_site_aniso_U_23
_atom_site_aniso_U_13
_atom_site_aniso_U_12
Mn1 0.0536(12) 0.0520(12) 0.0975(14) 0.0032(9) 0.0024(9) 0.0246(9)
O2 0.028(10) 0.028(10) 0.043(17) -0.014(9) 0.010(10) 0.009(8)
N2 0.05(2) 0.062(12) 0.09(3) 0.008(14) 0.020(14) 0.035(12)
C7 0.06(2) 0.063(13) 0.10(2) 0.005(14) -0.008(15) 0.033(14)
C12 0.09(2) 0.064(14) 0.08(3) 0.009(17) 0.06(2) 0.041(16)
C11 0.044(19) 0.065(13) 0.10(2) 0.026(13) 0.036(14) 0.043(12)
C8 0.04(3) 0.075(18) 0.14(3) 0.023(17) -0.006(16) -0.005(16)
C10 0.07(2) 0.12(2) 0.10(3) 0.05(2) 0.049(19) 0.053(19)
C9 0.040(19) 0.10(2) 0.12(3) 0.043(18) 0.012(15) 0.010(15)
Mn2 0.0476(15) 0.0476(15) 0.072(3) 0.000 0.000 0.0238(7)
Cr1 0.0536(12) 0.0520(12) 0.0975(14) 0.0032(9) 0.0024(9) 0.0246(9)
O2A 0.094(15) 0.077(12) 0.076(18) -0.064(10) -0.041(12) 0.065(11)
N2A 0.040(16) 0.064(10) 0.089(19) -0.021(10) 0.007(10) 0.032(9)
C7A 0.06(3) 0.049(10) 0.15(2) -0.019(13) 0.002(16) 0.012(12)
C12A 0.11(2) 0.109(16) 0.08(2) -0.045(15) -0.023(15) 0.084(18)
C11A 0.043(19) 0.110(16) 0.12(2) -0.023(16) 0.017(14) 0.058(15)
C8A 0.05(2) 0.073(16) 0.19(3) -0.003(15) 0.020(19) 0.002(14)
C10A 0.06(2) 0.14(2) 0.14(3) 0.00(2) 0.031(17) 0.061(19)
C9A 0.15(5) 0.16(3) 0.18(4) 0.03(3) 0.05(3) 0.10(3)
O1 0.085(6) 0.064(5) 0.077(5) -0.009(4) -0.012(4) 0.042(4)
N1 0.102(9) 0.059(6) 0.136(10) 0.003(7) 0.008(8) 0.041(7)
C1 0.106(12) 0.094(10) 0.170(17) 0.008(11) 0.020(11) 0.068(10)
C2 0.109(14) 0.16(2) 0.19(2) -0.037(17) 0.018(14) 0.085(14)
C3 0.158(19) 0.157(19) 0.19(2) -0.044(17) 0.031(17) 0.101(17)
C4 0.19(2) 0.117(13) 0.114(13) -0.020(11) -0.003(13) 0.088(15)
C5 0.120(13) 0.065(9) 0.135(13) 0.002(9) 0.010(11) 0.040(9)
C6 0.103(10) 0.084(9) 0.131(13) -0.005(8) -0.009(9) 0.061(9)
Cl1 0.161(4) 0.161(4) 0.104(5) 0.000 0.000 0.080(2)
O3 0.207(18) 0.47(4) 0.186(15) 0.03(2) -0.024(13) 0.20(3)
O4 0.223(17) 0.223(17) 0.096(9) 0.000 0.000 0.112(8)
Cl2 0.088(3) 0.088(3) 0.160(6) 0.000 0.000 0.0438(13)
O5 0.093(7) 0.080(6) 0.277(16) 0.007(8) -0.005(9) 0.034(6)
O6 0.27(2) 0.27(2) 0.173(12) 0.000 0.000 0.133(12)

loop_
_atom_type_symbol
_atom_type_description
_atom_type_scat_dispersion_real
_atom_type_scat_dispersion_imag
_atom_type_scat_source
C C 0.0181 0.0091 'International Tables Vol C Tables 4.2.6.8 and 6.1.1.4'
H H 0.0000 0.0000 'International Tables Vol C Tables 4.2.6.8 and 6.1.1.4'
Cl Cl 0.3639 0.7018 'International Tables Vol C Tables 4.2.6.8 and 6.1.1.4'
Cr Cr -0.1635 2.4439 'International Tables Vol C Tables 4.2.6.8 and 6.1.1.4'
Mn Mn -0.5299 2.8052 'International Tables Vol C Tables 4.2.6.8 and 6.1.1.4'
N N 0.0311 0.0180 'International Tables Vol C Tables 4.2.6.8 and 6.1.1.4'
O O 0.0492 0.0322 'International Tables Vol C Tables 4.2.6.8 and 6.1.1.4'

loop_
_exptl_crystal_face_index_h
_exptl_crystal_face_index_k
_exptl_crystal_face_index_l
_exptl_crystal_face_perp_dist
0 1 1 0.0821
0 -1 -1 0.0821
-5 5 4 0.0797
5 -5 -4 0.0797
5 0 1 0.0677
-1 0 0 0.0887
0 0 1 0.0119
0 0 -1 0.0119

loop_
_geom_angle_atom_site_label_1
_geom_angle_atom_site_label_2
_geom_angle_atom_site_label_3
_geom_angle
_geom_angle_site_symmetry_1
_geom_angle_site_symmetry_3
O2 Mn1 O2 168.9(12) . 17
O2 Mn1 N2 73.3(11) 17 17
O2 Mn1 N2 110.2(16) . 17
O2 Mn1 O1 98.6(9) . .
O2 Mn1 O1 80.7(10) . 18_545
O2 Mn1 N1 87.5(11) . .
O1 Mn1 O2 88.4(9) 18_545 17
O1 Mn1 O2 77.6(5) . 17
O1 Mn1 N2 97.5(15) 18_545 17
O1 Mn1 N2 150.9(10) . 17
O1 Mn1 O1 82.8(4) . 18_545
N1 Mn1 O2 102.0(9) . 17
N1 Mn1 N2 104.5(15) . 17
N1 Mn1 O1 80.2(5) . .
N1 Mn1 O1 157.5(4) . 18_545
Mn1 O2 Mn1 102.7(12) . 18_545
C12 O2 Mn1 137.4(17) . .
C12 O2 Mn1 118.7(13) . 18_545
C7 N2 Mn1 121(2) . 18_545
C11 N2 Mn1 119.4(15) . 18_545
C11 N2 C7 119(2) . .
N2 C7 H7 119.8 . .
N2 C7 C8 120(3) . .
C8 C7 H7 119.8 . .
O2 C12 H12A 109.2 . .
O2 C12 H12B 109.2 . .
O2 C12 C11 112.2(18) . .
H12A C12 H12B 107.9 . .
C11 C12 H12A 109.2 . .
C11 C12 H12B 109.2 . .
N2 C11 C12 115.8(18) . .
N2 C11 C10 122(2) . .
C10 C11 C12 122(3) . .
C7 C8 H8 120.6 . .
C9 C8 C7 119(3) . .
C9 C8 H8 120.6 . .
C11 C10 H10 121.2 . .
C11 C10 C9 118(3) . .
C9 C10 H10 121.2 . .
C8 C9 C10 122(3) . .
C8 C9 H9 118.9 . .
C10 C9 H9 118.9 . .
O1 Mn2 O1 180.0 18_545 3_665
O1 Mn2 O1 81.7(3) 16_655 2_655
O1 Mn2 O1 98.3(3) 16_655 17
O1 Mn2 O1 98.3(3) 3_665 .
O1 Mn2 O1 180.0 17 2_655
O1 Mn2 O1 81.7(3) 17 3_665
O1 Mn2 O1 98.3(3) 2_655 .
O1 Mn2 O1 180.0 16_655 .
O1 Mn2 O1 81.7(3) 16_655 3_665
O1 Mn2 O1 81.7(3) 17 .
O1 Mn2 O1 98.3(3) 3_665 2_655
O1 Mn2 O1 81.7(3) 18_545 .
O1 Mn2 O1 98.3(3) 16_655 18_545
O1 Mn2 O1 81.7(3) 18_545 2_655
O1 Mn2 O1 98.3(3) 17 18_545
O2A Cr1 O2A 165.5(12) 17 .
O2A Cr1 O1 105.0(10) . .
O2A Cr1 O1 73.9(9) 17 .
O2A Cr1 N1 101.6(11) . .
O2A Cr1 N1 92.5(12) 17 .
N2A Cr1 O2A 92.0(16) 17 .
N2A Cr1 O1 161.8(9) 17 .
N2A Cr1 N1 103.3(16) 17 .
O1 Cr1 O1 82.8(4) . 18_545
N1 Cr1 O1 157.5(4) . 18_545
N1 Cr1 O1 80.2(5) . .
C12A O2A Cr1 127.4(16) . .
C11A N2A C7A 119(2) . .
N2A C7A H7A 119.5 . .
N2A C7A C8A 121(3) . .
C8A C7A H7A 119.5 . .
O2A C12A H12C 109.4 . .
O2A C12A H12D 109.4 . .
O2A C12A C11A 111.2(18) . .
H12C C12A H12D 108.0 . .
C11A C12A H12C 109.4 . .
C11A C12A H12D 109.4 . .
N2A C11A C12A 114.4(18) . .
N2A C11A C10A 121(2) . .
C10A C11A C12A 125(2) . .
C7A C8A H8A 120.9 . .
C9A C8A C7A 118(3) . .
C9A C8A H8A 120.9 . .
C11A C10A H10A 121.2 . .
C11A C10A C9A 118(3) . .
C9A C10A H10A 121.2 . .
C8A C9A C10A 122(3) . .
C8A C9A H9A 119.2 . .
C10A C9A H9A 119.2 . .
Mn1 O1 Mn1 98.7(3) . 17
Mn1 O1 Mn2 98.5(3) . .
Mn2 O1 Mn1 96.6(3) . 17
Cr1 O1 Mn2 98.5(3) . .
C6 O1 Mn1 118.4(8) . 17
C6 O1 Mn1 113.3(8) . .
C6 O1 Mn2 126.3(7) . .
C6 O1 Cr1 113.3(8) . .
C1 N1 Mn1 129.4(14) . .
C1 N1 Cr1 129.4(14) . .
C1 N1 C5 118.0(15) . .
C5 N1 Mn1 112.4(10) . .
C5 N1 Cr1 112.4(10) . .
N1 C1 H1 117.8 . .
N1 C1 C2 124(2) . .
C2 C1 H1 117.8 . .
C1 C2 H2 120.2 . .
C1 C2 C3 119.7(18) . .
C3 C2 H2 120.2 . .
C2 C3 H3 120.7 . .
C4 C3 C2 118.6(19) . .
C4 C3 H3 120.7 . .
C3 C4 H4 121.7 . .
C5 C4 C3 117(2) . .
C5 C4 H4 121.7 . .
N1 C5 C6 118.0(14) . .
C4 C5 N1 122.2(17) . .
C4 C5 C6 119.7(18) . .
O1 C6 C5 108.3(12) . .
O1 C6 H6A 110.0 . .
O1 C6 H6B 110.0 . .
C5 C6 H6A 110.0 . .
C5 C6 H6B 110.0 . .
H6A C6 H6B 108.4 . .
O3 Cl1 O3 108.5(9) 3_665 .
O3 Cl1 O3 108.5(10) 2_655 .
O3 Cl1 O3 108.5(9) 2_655 3_665
O4 Cl1 O3 110.4(9) . .
O4 Cl1 O3 110.4(9) . 3_665
O4 Cl1 O3 110.4(9) . 2_655
O5 Cl2 O5 119.0(3) 3_565 .
O5 Cl2 O5 119.0(3) 3_565 2_665
O5 Cl2 O5 119.0(3) . 2_665
O5 Cl2 O6 95.7(9) 3_565 .
O5 Cl2 O6 95.7(9) 2_665 .
O5 Cl2 O6 95.7(9) . .

loop_
_geom_bond_atom_site_label_1
_geom_bond_atom_site_label_2
_geom_bond_distance
_geom_bond_site_symmetry_2
Mn1 O2 1.974(17) .
Mn1 O2 2.18(3) 17
Mn1 N2 2.26(3) 17
Mn1 O1 2.107(8) .
Mn1 O1 2.170(8) 18_545
Mn1 N1 2.063(13) .
O2 C12 1.43(2) .
N2 C7 1.36(2) .
N2 C11 1.28(3) .
C7 H7 0.9500 .
C7 C8 1.39(3) .
C12 H12A 0.9900 .
C12 H12B 0.9900 .
C12 C11 1.55(3) .
C11 C10 1.36(3) .
C8 H8 0.9500 .
C8 C9 1.24(4) .
C10 H10 0.9500 .
C10 C9 1.39(4) .
C9 H9 0.9500 .
Mn2 O1 2.163(8) 2_655
Mn2 O1 2.163(8) 18_545
Mn2 O1 2.163(8) .
Mn2 O1 2.163(8) 17
Mn2 O1 2.163(8) 16_655
Mn2 O1 2.163(8) 3_665
Cr1 O2A 1.79(3) 17
Cr1 O2A 1.99(2) .
Cr1 N2A 1.96(3) 17
Cr1 O1 2.170(8) 18_545
Cr1 O1 2.107(8) .
Cr1 N1 2.063(13) .
O2A C12A 1.45(2) .
N2A C7A 1.35(2) .
N2A C11A 1.29(3) .
C7A H7A 0.9500 .
C7A C8A 1.39(3) .
C12A H12C 0.9900 .
C12A H12D 0.9900 .
C12A C11A 1.55(3) .
C11A C10A 1.35(3) .
C8A H8A 0.9500 .
C8A C9A 1.24(4) .
C10A H10A 0.9500 .
C10A C9A 1.40(4) .
C9A H9A 0.9500 .
O1 C6 1.427(17) .
N1 C1 1.285(19) .
N1 C5 1.42(2) .
C1 H1 0.9500 .
C1 C2 1.36(2) .
C2 H2 0.9500 .
C2 C3 1.42(3) .
C3 H3 0.9500 .
C3 C4 1.41(3) .
C4 H4 0.9500 .
C4 C5 1.41(2) .
C5 C6 1.53(2) .
C6 H6A 0.9900 .
C6 H6B 0.9900 .
Cl1 O3 1.436(19) .
Cl1 O3 1.436(19) 3_665
Cl1 O3 1.436(18) 2_655
Cl1 O4 1.39(2) .
Cl2 O5 1.332(12) 3_565
Cl2 O5 1.332(12) 2_665
Cl2 O5 1.332(12) .
Cl2 O6 1.49(4) .

loop_
_geom_torsion_atom_site_label_1
_geom_torsion_atom_site_label_2
_geom_torsion_atom_site_label_3
_geom_torsion_atom_site_label_4
_geom_torsion
_geom_torsion_site_symmetry_1
Mn1 O2 C12 C11 3(5) 18_545
Mn1 O2 C12 C11 169(4) .
Mn1 N2 C7 C8 177(4) 18_545
Mn1 N2 C11 C12 -6(6) 18_545
Mn1 N2 C11 C10 -180(5) 18_545
Mn1 O1 C6 C5 84.9(12) 17
Mn1 O1 C6 C5 -29.9(13) .
Mn1 N1 C1 C2 179.9(16) .
Mn1 N1 C5 C4 -179.0(13) .
Mn1 N1 C5 C6 0.4(16) .
O2 C12 C11 N2 2(7) .
O2 C12 C11 C10 175(5) .
N2 C7 C8 C9 4(7) .
N2 C11 C10 C9 1(8) .
C7 N2 C11 C12 179(5) .
C7 N2 C11 C10 5(8) .
C7 C8 C9 C10 3(7) .
C12 C11 C10 C9 -172(5) .
C11 N2 C7 C8 -8(7) .
C11 C10 C9 C8 -5(8) .
Mn2 O1 C6 C5 -151.1(8) .
Cr1 O2A C12A C11A -168(3) .
Cr1 O1 C6 C5 -29.9(13) .
Cr1 N1 C1 C2 179.9(16) .
Cr1 N1 C5 C4 -179.0(13) .
Cr1 N1 C5 C6 0.4(16) .
O2A C12A C11A N2A -4(5) .
O2A C12A C11A C10A -177(4) .
N2A C7A C8A C9A 0(7) .
N2A C11A C10A C9A 13(7) .
C7A N2A C11A C12A -179(4) .
C7A N2A C11A C10A -5(7) .
C7A C8A C9A C10A 8(9) .
C12A C11A C10A C9A -174(5) .
C11A N2A C7A C8A -2(7) .
C11A C10A C9A C8A -15(9) .
N1 C1 C2 C3 1(3) .
N1 C5 C6 O1 19.6(18) .
C1 N1 C5 C4 6(2) .
C1 N1 C5 C6 -174.5(14) .
C1 C2 C3 C4 4(4) .
C2 C3 C4 C5 -4(3) .
C3 C4 C5 N1 -1(3) .
C3 C4 C5 C6 179.6(16) .
C4 C5 C6 O1 -161.0(15) .
C5 N1 C1 C2 -6(3) .

loop_
_platon_squeeze_void_nr
_platon_squeeze_void_average_x
_platon_squeeze_void_average_y
_platon_squeeze_void_average_z
_platon_squeeze_void_volume
_platon_squeeze_void_count_electrons
_platon_squeeze_void_content
1 0.333 0.667 0.167 487 160 ' '
2 0.000 0.000 0.500 485 160 ' '
3 -0.333 0.333 0.833 490 160 ' '

loop_
_exptl_oxdiff_crystal_face_indexfrac_h
_exptl_oxdiff_crystal_face_indexfrac_k
_exptl_oxdiff_crystal_face_indexfrac_l
_exptl_oxdiff_crystal_face_x
_exptl_oxdiff_crystal_face_y
_exptl_oxdiff_crystal_face_z
-0.0002 1.0002 1.0048 0.0037 -0.0469 0.1186
0.0002 -1.0002 -1.0048 -0.0037 0.0469 -0.1186
-5.0026 4.9947 4.0358 -0.0172 0.3649 0.5084
5.0026 -4.9947 -4.0358 0.0172 -0.3649 -0.5084
5.0016 0.0065 0.9882 0.0355 -0.5995 0.0844
-1.0002 -0.0014 0.0023 -0.0147 0.1193 -0.0141
0.0003 -0.0003 0.9996 -0.0379 -0.0030 0.0139
-0.0003 0.0003 -0.9996 0.0379 0.0030 -0.0139

loop_
_twin_individual_id
_twin_individual_mass_fraction_refined
1 0.712(4)
2 0.288(4)
